data_7008544
loop_
_publ_author_name
'Cheung, Mak-Shuen'
'Chan, Hoi-Shan'
'Xie, Zuowei'

_publ_section_title
;
 Synthesis and structural characterization of mono- and bisfunctional
 o-carboranes.
;
_journal_issue 14
_journal_name_full 'Dalton transactions (Cambridge, England : 2003)'
_journal_page_first 2375
_journal_page_last 2381
_journal_paper_doi 10.1039/b504076k
_journal_year 2005
_chemical_formula_sum 'C12 H30 B10 Br N'
_chemical_formula_weight 376.38
_chemical_name_systematic
;
?
;
_space_group_IT_number 14
_symmetry_cell_setting monoclinic
_symmetry_space_group_name_Hall '-P 2yn'
_symmetry_space_group_name_H-M 'P 1 21/n 1'
_atom_sites_solution_hydrogens geom
_atom_sites_solution_primary direct
_atom_sites_solution_secondary difmap
_audit_creation_method SHELXL-97
_cell_angle_alpha 90.00
_cell_angle_beta 101.90(3)
_cell_angle_gamma 90.00
_cell_formula_units_Z 4
_cell_length_a 14.063(3)
_cell_length_b 7.0731(14)
_cell_length_c 21.188(4)
_cell_measurement_temperature 293(2)
_cell_volume 2062.3(8)
_computing_structure_refinement 'SHELXL-97 (Sheldrick, 1997)'
_computing_structure_solution 'SHELXS-97 (Sheldrick, 1990)'
_diffrn_ambient_temperature 293(2)
_diffrn_measured_fraction_theta_full 0.819
_diffrn_measured_fraction_theta_max 0.819
_diffrn_radiation_monochromator graphite
_diffrn_radiation_source 'fine-focus sealed tube'
_diffrn_radiation_type MoK\a
_diffrn_radiation_wavelength 0.71073
_diffrn_reflns_av_R_equivalents 0.0337
_diffrn_reflns_av_sigmaI/netI 0.0521
_diffrn_reflns_limit_h_max 15
_diffrn_reflns_limit_h_min 0
_diffrn_reflns_limit_k_max 7
_diffrn_reflns_limit_k_min -7
_diffrn_reflns_limit_l_max 23
_diffrn_reflns_limit_l_min -24
_diffrn_reflns_number 4489
_diffrn_reflns_theta_full 24.00
_diffrn_reflns_theta_max 24.00
_diffrn_reflns_theta_min 1.94
_exptl_absorpt_coefficient_mu 1.987
_exptl_absorpt_correction_T_max 1.0000
_exptl_absorpt_correction_T_min 0.5892
_exptl_absorpt_correction_type sadabs
_exptl_crystal_colour colorless
_exptl_crystal_density_diffrn 1.212
_exptl_crystal_density_method 'not measured'
_exptl_crystal_description prism
_exptl_crystal_F_000 776
_exptl_crystal_size_max 0.50
_exptl_crystal_size_mid 0.20
_exptl_crystal_size_min 0.10
_refine_diff_density_max 0.946
_refine_diff_density_min -0.550
_refine_diff_density_rms 0.081
_refine_ls_extinction_method none
_refine_ls_goodness_of_fit_ref 1.144
_refine_ls_hydrogen_treatment 'riding model'
_refine_ls_matrix_type full
_refine_ls_number_parameters 217
_refine_ls_number_reflns 2639
_refine_ls_number_restraints 4
_refine_ls_restrained_S_all 1.179
_refine_ls_R_factor_all 0.0948
_refine_ls_R_factor_gt 0.0806
_refine_ls_shift/su_max 0.007
_refine_ls_shift/su_mean 0.001
_refine_ls_structure_factor_coef Fsqd
_refine_ls_weighting_details 'calc w=1/[\s^2^(Fo^2^)+(0.1189P)^2^+2.9932P] where P=(Fo^2^+2Fc^2^)/3'
_refine_ls_weighting_scheme calc
_refine_ls_wR_factor_gt 0.2200
_refine_ls_wR_factor_ref 0.2320
_reflns_number_gt 2296
_reflns_number_total 2639
_reflns_threshold_expression >2sigma(I)
_cod_data_source_file b504076k.txt
_cod_data_source_block 6
_cod_original_cell_volume 2062.3(7)
_cod_original_sg_symbol_H-M P2(1)/n
_cod_database_code 7008544

loop_
_symmetry_equiv_pos_as_xyz
'x, y, z'
'-x+1/2, y+1/2, -z+1/2'
'-x, -y, -z'
'x-1/2, -y-1/2, z-1/2'

loop_
_atom_site_label
_atom_site_type_symbol
_atom_site_fract_x
_atom_site_fract_y
_atom_site_fract_z
_atom_site_U_iso_or_equiv
_atom_site_adp_type
_atom_site_occupancy
_atom_site_symmetry_multiplicity
_atom_site_calc_flag
_atom_site_refinement_flags
_atom_site_disorder_assembly
_atom_site_disorder_group
Br1 Br 0.61130(6) 1.24576(11) 0.64784(4) 0.0809(4) Uani 1 1 d . . .
N1 N 0.4174(5) 0.2377(9) 0.2435(3) 0.0724(17) Uani 1 1 d . . .
C1 C 0.6550(4) 0.3624(10) 0.3643(3) 0.0536(15) Uani 1 1 d . . .
C2 C 0.6954(4) 0.4641(10) 0.4364(3) 0.0567(16) Uani 1 1 d . . .
C11 C 0.5446(5) 0.3282(13) 0.3428(3) 0.072(2) Uani 1 1 d . . .
H11A H 0.5209 0.2713 0.3782 0.086 Uiso 1 1 calc R . .
H11B H 0.5124 0.4492 0.3334 0.086 Uiso 1 1 calc R . .
C12 C 0.5172(5) 0.2026(12) 0.2843(4) 0.074(2) Uani 1 1 d . . .
H12A H 0.5208 0.0720 0.2985 0.088 Uiso 1 1 calc R . .
H12B H 0.5649 0.2195 0.2575 0.088 Uiso 1 1 calc R . .
C13 C 0.3430(5) 0.2381(11) 0.2843(5) 0.082(2) Uani 1 1 d . . .
H13A H 0.2803 0.2649 0.2579 0.124 Uiso 1 1 calc R . .
H13B H 0.3590 0.3333 0.3171 0.124 Uiso 1 1 calc R . .
H13C H 0.3416 0.1165 0.3042 0.124 Uiso 1 1 calc R . .
C14 C 0.3926(6) 0.0866(13) 0.1944(4) 0.093(3) Uani 1 1 d . . .
H14A H 0.3296 0.1109 0.1682 0.140 Uiso 1 1 calc R . .
H14B H 0.3920 -0.0333 0.2156 0.140 Uiso 1 1 calc R . .
H14C H 0.4401 0.0843 0.1678 0.140 Uiso 1 1 calc R . .
C15 C 0.3954(11) 0.4277(18) 0.2119(6) 0.157(6) Uani 1 1 d D . .
H15A H 0.3254 0.4371 0.1975 0.188 Uiso 1 1 calc R . .
H15B H 0.4147 0.5236 0.2448 0.188 Uiso 1 1 calc R . .
C16 C 0.4400(12) 0.476(2) 0.1567(6) 0.194(7) Uani 1 1 d D . .
H16A H 0.5075 0.4791 0.1644 0.232 Uiso 1 1 calc R . .
C17 C 0.3928(8) 0.5173(17) 0.0965(5) 0.131(4) Uani 1 1 d D . .
H17A H 0.3252 0.5166 0.0864 0.157 Uiso 1 1 calc R . .
H17B H 0.4276 0.5464 0.0649 0.157 Uiso 1 1 calc R . .
C18 C 0.6193(5) 0.5086(11) 0.4760(3) 0.071(2) Uani 1 1 d D . .
H18A H 0.6068 0.3950 0.4986 0.085 Uiso 1 1 calc R . .
H18B H 0.5593 0.5438 0.4469 0.085 Uiso 1 1 calc R . .
C19 C 0.6487(7) 0.6674(14) 0.5252(4) 0.101(3) Uani 1 1 d D . .
H19 H 0.7028 0.6479 0.5581 0.121 Uiso 1 1 calc R . .
C20 C 0.6021(8) 0.8311(15) 0.5242(5) 0.118(4) Uani 1 1 d D . .
H20A H 0.5477 0.8551 0.4920 0.142 Uiso 1 1 calc R . .
H20B H 0.6239 0.9216 0.5557 0.142 Uiso 1 1 calc R . .
B3 B 0.7189(6) 0.2289(12) 0.4266(4) 0.068(2) Uani 1 1 d . . .
H3 H 0.6867 0.1138 0.4501 0.082 Uiso 1 1 calc R . .
B4 B 0.7384(6) 0.2058(13) 0.3474(5) 0.070(2) Uani 1 1 d . . .
H4 H 0.7200 0.0756 0.3191 0.084 Uiso 1 1 calc R . .
B5 B 0.7231(5) 0.4368(13) 0.3110(4) 0.062(2) Uani 1 1 d . . .
H5 H 0.6946 0.4553 0.2590 0.075 Uiso 1 1 calc R . .
B6 B 0.6926(6) 0.5988(13) 0.3676(4) 0.063(2) Uani 1 1 d . . .
H6 H 0.6442 0.7202 0.3531 0.076 Uiso 1 1 calc R . .
B7 B 0.8086(6) 0.3809(16) 0.4713(4) 0.079(3) Uani 1 1 d . . .
H7 H 0.8353 0.3649 0.5236 0.095 Uiso 1 1 calc R . .
B8 B 0.8379(7) 0.2176(16) 0.4142(5) 0.087(3) Uani 1 1 d . . .
H8 H 0.8846 0.0940 0.4292 0.104 Uiso 1 1 calc R . .
B9 B 0.8422(6) 0.3486(15) 0.3422(4) 0.073(2) Uani 1 1 d . . .
H9 H 0.8921 0.3113 0.3104 0.088 Uiso 1 1 calc R . .
B10 B 0.8124(6) 0.5868(14) 0.3552(4) 0.070(2) Uani 1 1 d . . .
H10 H 0.8431 0.7040 0.3317 0.083 Uiso 1 1 calc R . .
B11 B 0.7932(6) 0.6098(14) 0.4347(4) 0.069(2) Uani 1 1 d . . .
H11 H 0.8104 0.7400 0.4632 0.083 Uiso 1 1 calc R . .
B12 B 0.8849(6) 0.4516(16) 0.4189(4) 0.083(3) Uani 1 1 d . . .
H12 H 0.9628 0.4792 0.4369 0.099 Uiso 1 1 calc R . .

loop_
_atom_site_aniso_label
_atom_site_aniso_U_11
_atom_site_aniso_U_22
_atom_site_aniso_U_33
_atom_site_aniso_U_23
_atom_site_aniso_U_13
_atom_site_aniso_U_12
Br1 0.0750(6) 0.0765(7) 0.0851(6) -0.0074(4) 0.0026(4) 0.0131(4)
N1 0.083(4) 0.071(5) 0.059(3) -0.006(3) 0.005(3) -0.011(3)
C1 0.052(3) 0.058(5) 0.055(4) -0.006(3) 0.022(3) -0.006(3)
C2 0.057(4) 0.070(5) 0.045(3) -0.003(3) 0.015(3) -0.010(3)
C11 0.055(4) 0.092(6) 0.072(5) -0.020(4) 0.024(3) -0.015(4)
C12 0.055(4) 0.087(6) 0.081(5) -0.024(4) 0.017(4) -0.015(3)
C13 0.057(4) 0.089(7) 0.100(6) -0.014(4) 0.012(4) -0.001(4)
C14 0.091(6) 0.088(7) 0.087(6) -0.040(5) -0.014(4) -0.003(5)
C15 0.292(19) 0.083(9) 0.097(8) -0.012(6) 0.045(10) -0.019(10)
C16 0.30(2) 0.128(14) 0.162(15) -0.019(10) 0.063(15) -0.057(13)
C17 0.127(8) 0.190(13) 0.073(6) 0.032(7) 0.016(6) -0.028(8)
C18 0.066(4) 0.087(6) 0.066(4) -0.013(4) 0.026(3) -0.013(4)
C19 0.093(6) 0.125(9) 0.096(6) -0.018(6) 0.047(5) -0.011(6)
C20 0.131(9) 0.118(9) 0.124(9) -0.020(7) 0.072(7) -0.019(7)
B3 0.076(5) 0.057(6) 0.079(6) 0.010(4) 0.031(4) 0.002(4)
B4 0.064(5) 0.065(6) 0.090(6) -0.010(4) 0.038(4) -0.001(4)
B5 0.051(4) 0.093(6) 0.046(4) -0.001(4) 0.017(3) -0.008(4)
B6 0.058(4) 0.071(6) 0.063(5) 0.003(4) 0.018(4) -0.011(4)
B7 0.062(5) 0.115(9) 0.059(5) 0.016(5) 0.010(4) 0.003(5)
B8 0.066(5) 0.099(8) 0.101(7) 0.025(6) 0.029(5) 0.022(5)
B9 0.051(4) 0.095(7) 0.078(6) -0.006(5) 0.024(4) -0.006(4)
B10 0.059(5) 0.083(6) 0.071(5) 0.001(4) 0.024(4) -0.019(4)
B11 0.064(5) 0.084(7) 0.063(5) -0.009(4) 0.017(4) -0.025(4)
B12 0.049(4) 0.129(9) 0.070(5) 0.004(5) 0.009(4) -0.007(5)

loop_
_atom_type_symbol
_atom_type_description
_atom_type_scat_dispersion_real
_atom_type_scat_dispersion_imag
_atom_type_scat_source
C C 0.0033 0.0016 'International Tables Vol C Tables 4.2.6.8 and 6.1.1.4'
H H 0.0000 0.0000 'International Tables Vol C Tables 4.2.6.8 and 6.1.1.4'
B B 0.0013 0.0007 'International Tables Vol C Tables 4.2.6.8 and 6.1.1.4'
N N 0.0061 0.0033 'International Tables Vol C Tables 4.2.6.8 and 6.1.1.4'
Br Br -0.2901 2.4595 'International Tables Vol C Tables 4.2.6.8 and 6.1.1.4'

loop_
_geom_angle_atom_site_label_1
_geom_angle_atom_site_label_2
_geom_angle_atom_site_label_3
_geom_angle
_geom_angle_site_symmetry_1
_geom_angle_site_symmetry_3
_geom_angle_publ_flag
C14 N1 C13 108.5(6) . . ?
C14 N1 C15 109.6(8) . . ?
C13 N1 C15 98.7(7) . . ?
C14 N1 C12 109.9(6) . . ?
C13 N1 C12 110.5(6) . . ?
C15 N1 C12 118.9(8) . . ?
C11 C1 C2 117.9(5) . . ?
C11 C1 B4 122.0(6) . . ?
C2 C1 B4 110.6(5) . . ?
C11 C1 B5 121.3(6) . . ?
C2 C1 B5 109.8(5) . . ?
B4 C1 B5 63.7(5) . . ?
C11 C1 B3 118.4(6) . . ?
C2 C1 B3 60.7(4) . . ?
B4 C1 B3 62.0(5) . . ?
B5 C1 B3 113.6(5) . . ?
C11 C1 B6 116.0(6) . . ?
C2 C1 B6 60.8(4) . . ?
B4 C1 B6 114.4(5) . . ?
B5 C1 B6 61.7(4) . . ?
B3 C1 B6 112.8(5) . . ?
C18 C2 C1 116.5(5) . . ?
C18 C2 B7 121.9(6) . . ?
C1 C2 B7 110.8(6) . . ?
C18 C2 B3 116.2(5) . . ?
C1 C2 B3 60.8(4) . . ?
B7 C2 B3 62.3(6) . . ?
C18 C2 B11 122.8(6) . . ?
C1 C2 B11 111.1(5) . . ?
B7 C2 B11 62.7(5) . . ?
B3 C2 B11 113.7(6) . . ?
C18 C2 B6 117.0(6) . . ?
C1 C2 B6 61.7(4) . . ?
B7 C2 B6 114.1(5) . . ?
B3 C2 B6 113.7(5) . . ?
B11 C2 B6 62.3(4) . . ?
C12 C11 C1 113.9(5) . . ?
C11 C12 N1 115.1(6) . . ?
C16 C15 N1 118.6(11) . . ?
C17 C16 C15 126.5(14) . . ?
C2 C18 C19 113.9(6) . . ?
C20 C19 C18 124.4(9) . . ?
C2 B3 C1 58.5(4) . . ?
C2 B3 B8 106.0(6) . . ?
C1 B3 B8 106.0(6) . . ?
C2 B3 B4 106.0(6) . . ?
C1 B3 B4 58.6(5) . . ?
B8 B3 B4 60.7(5) . . ?
C2 B3 B7 58.8(5) . . ?
C1 B3 B7 106.2(6) . . ?
B8 B3 B7 60.7(6) . . ?
B4 B3 B7 109.4(6) . . ?
C1 B4 B3 59.4(4) . . ?
C1 B4 B8 105.3(6) . . ?
B3 B4 B8 59.2(5) . . ?
C1 B4 B9 104.5(6) . . ?
B3 B4 B9 107.1(6) . . ?
B8 B4 B9 60.4(5) . . ?
C1 B4 B5 58.2(4) . . ?
B3 B4 B5 107.1(6) . . ?
B8 B4 B5 107.6(6) . . ?
B9 B4 B5 59.4(5) . . ?
C1 B5 B10 105.7(5) . . ?
C1 B5 B6 60.4(4) . . ?
B10 B5 B6 59.7(4) . . ?
C1 B5 B9 105.1(6) . . ?
B10 B5 B9 60.1(5) . . ?
B6 B5 B9 108.4(6) . . ?
C1 B5 B4 58.1(4) . . ?
B10 B5 B4 108.1(6) . . ?
B6 B5 B4 108.8(5) . . ?
B9 B5 B4 60.2(5) . . ?
C2 B6 C1 57.6(4) . . ?
C2 B6 B10 104.0(6) . . ?
C1 B6 B10 103.8(6) . . ?
C2 B6 B5 104.3(6) . . ?
C1 B6 B5 58.0(4) . . ?
B10 B6 B5 59.7(5) . . ?
C2 B6 B11 58.6(4) . . ?
C1 B6 B11 104.8(6) . . ?
B10 B6 B11 59.8(4) . . ?
B5 B6 B11 107.7(6) . . ?
C2 B7 B12 105.2(6) . . ?
C2 B7 B3 58.9(4) . . ?
B12 B7 B3 107.0(6) . . ?
C2 B7 B8 104.7(6) . . ?
B12 B7 B8 60.1(6) . . ?
B3 B7 B8 58.9(5) . . ?
C2 B7 B11 58.9(5) . . ?
B12 B7 B11 60.5(5) . . ?
B3 B7 B11 107.9(6) . . ?
B8 B7 B11 108.4(6) . . ?
B3 B8 B4 60.1(5) . . ?
B3 B8 B12 107.8(7) . . ?
B4 B8 B12 108.1(7) . . ?
B3 B8 B7 60.4(5) . . ?
B4 B8 B7 108.5(6) . . ?
B12 B8 B7 59.6(6) . . ?
B3 B8 B9 107.8(6) . . ?
B4 B8 B9 60.4(5) . . ?
B12 B8 B9 59.3(5) . . ?
B7 B8 B9 107.2(7) . . ?
B12 B9 B10 60.8(6) . . ?
B12 B9 B5 108.2(6) . . ?
B10 B9 B5 59.3(5) . . ?
B12 B9 B8 59.8(6) . . ?
B10 B9 B8 107.9(6) . . ?
B5 B9 B8 107.5(6) . . ?
B12 B9 B4 107.6(6) . . ?
B10 B9 B4 107.7(6) . . ?
B5 B9 B4 60.4(5) . . ?
B8 B9 B4 59.2(5) . . ?
B6 B10 B5 60.5(4) . . ?
B6 B10 B11 61.0(4) . . ?
B5 B10 B11 109.3(5) . . ?
B6 B10 B9 109.5(6) . . ?
B5 B10 B9 60.6(5) . . ?
B11 B10 B9 108.9(6) . . ?
B6 B10 B12 109.1(6) . . ?
B5 B10 B12 108.2(7) . . ?
B11 B10 B12 60.4(5) . . ?
B9 B10 B12 59.5(6) . . ?
C2 B11 B10 104.1(5) . . ?
C2 B11 B7 58.4(4) . . ?
B10 B11 B7 107.5(7) . . ?
C2 B11 B6 59.2(4) . . ?
B10 B11 B6 59.3(4) . . ?
B7 B11 B6 108.1(6) . . ?
C2 B11 B12 103.8(7) . . ?
B10 B11 B12 60.4(5) . . ?
B7 B11 B12 59.2(5) . . ?
B6 B11 B12 107.8(6) . . ?
B9 B12 B7 109.0(7) . . ?
B9 B12 B8 60.9(6) . . ?
B7 B12 B8 60.3(6) . . ?
B9 B12 B10 59.7(5) . . ?
B7 B12 B10 107.4(6) . . ?
B8 B12 B10 107.9(6) . . ?
B9 B12 B11 107.9(6) . . ?
B7 B12 B11 60.3(5) . . ?
B8 B12 B11 108.5(6) . . ?
B10 B12 B11 59.1(5) . . ?

loop_
_geom_bond_atom_site_label_1
_geom_bond_atom_site_label_2
_geom_bond_distance
_geom_bond_site_symmetry_2
_geom_bond_publ_flag
N1 C14 1.481(9) . ?
N1 C13 1.489(11) . ?
N1 C15 1.505(13) . ?
N1 C12 1.510(10) . ?
C1 C11 1.544(8) . ?
C1 C2 1.678(8) . ?
C1 B4 1.705(10) . ?
C1 B5 1.707(9) . ?
C1 B3 1.719(11) . ?
C1 B6 1.751(11) . ?
C2 C18 1.522(9) . ?
C2 B7 1.715(11) . ?
C2 B3 1.718(10) . ?
C2 B11 1.724(10) . ?
C2 B6 1.735(10) . ?
C11 C12 1.509(10) . ?
C15 C16 1.478(9) . ?
C16 C17 1.342(9) . ?
C18 C19 1.530(8) . ?
C19 C20 1.328(9) . ?
B3 B8 1.748(12) . ?
B3 B4 1.764(12) . ?
B3 B7 1.775(14) . ?
B4 B8 1.776(14) . ?
B4 B9 1.797(11) . ?
B4 B5 1.800(13) . ?
B5 B10 1.758(11) . ?
B5 B6 1.773(12) . ?
B5 B9 1.781(11) . ?
B6 B10 1.759(10) . ?
B6 B11 1.789(11) . ?
B7 B12 1.770(12) . ?
B7 B8 1.781(15) . ?
B7 B11 1.789(14) . ?
B8 B12 1.777(15) . ?
B8 B9 1.797(14) . ?
B9 B12 1.769(13) . ?
B9 B10 1.771(14) . ?
B10 B11 1.768(11) . ?
B10 B12 1.791(13) . ?
B11 B12 1.791(14) . ?
